data_7160933
loop_
_publ_author_name
'Sergeeva, Ekaterina S.'
'Faizdrakhmanova, Anna A.'
'Vologzhanina, Anna V.'
'Ushakov, Igor A.'
'Anisimov, Aleksei A.'
'Dorovatovskii, Pavel V.'
'Tikhonov, Nikolay I.'
'Lvov, Andrey G.'

_publ_section_title
;
 Photochemical reactivity of diarylethenes: effects of carboxyl group
 derivatives.
;
_journal_issue 8
_journal_name_full 'Organic &amp; biomolecular chemistry'
_journal_page_first 1683
_journal_page_last 1689
_journal_paper_doi 10.1039/d5ob01693b
_journal_volume 24
_journal_year 2026
_chemical_absolute_configuration unk
_chemical_formula_moiety 'C24 H19 N O7'
_chemical_formula_sum 'C24 H19 N O7'
_chemical_formula_weight 433.40
_chemical_melting_point 420
_space_group_crystal_system orthorhombic
_space_group_IT_number 33
_space_group_name_Hall 'P 2c -2n'
_space_group_name_H-M_alt 'P n a 21'
_atom_sites_solution_hydrogens geom
_audit_creation_date 2024-04-19
_audit_creation_method
;
Olex2 1.5
(compiled 2024.02.16 svn.r378c4104 for OlexSys, GUI svn.r6928)
;
_audit_update_record
;
2025-06-25 deposited with the CCDC.	2026-01-29 downloaded from the CCDC.
;
_cell_angle_alpha 90
_cell_angle_beta 90
_cell_angle_gamma 90
_cell_formula_units_Z 4
_cell_length_a 7.6947(5)
_cell_length_b 17.4535(12)
_cell_length_c 14.9070(10)
_cell_measurement_reflns_used 3548
_cell_measurement_temperature 120
_cell_measurement_theta_max 22.25
_cell_measurement_theta_min 2.33
_cell_volume 2002.0(2)
_computing_molecular_graphics 'Olex2 1.5 (Dolomanov et al., 2009)'
_computing_publication_material 'Olex2 1.5 (Dolomanov et al., 2009)'
_computing_structure_refinement 'XL  (Sheldrick, 2008)'
_computing_structure_solution 'SHELXT 2014/4 (Sheldrick, 2014)'
_diffrn_ambient_temperature 120
_diffrn_measured_fraction_theta_full 0.999
_diffrn_measured_fraction_theta_max 0.996
_diffrn_measurement_device_type 'Bruker APEX-II CCD'
_diffrn_measurement_method '\f and \w scans'
_diffrn_radiation_type MoK\a
_diffrn_radiation_wavelength 0.71073
_diffrn_reflns_av_R_equivalents 0.0555
_diffrn_reflns_av_unetI/netI 0.0950
_diffrn_reflns_Laue_measured_fraction_full 0.999
_diffrn_reflns_Laue_measured_fraction_max 0.996
_diffrn_reflns_limit_h_max 9
_diffrn_reflns_limit_h_min -10
_diffrn_reflns_limit_k_max 24
_diffrn_reflns_limit_k_min -24
_diffrn_reflns_limit_l_max 21
_diffrn_reflns_limit_l_min -21
_diffrn_reflns_number 21640
_diffrn_reflns_point_group_measured_fraction_full 0.998
_diffrn_reflns_point_group_measured_fraction_max 0.984
_diffrn_reflns_theta_full 25.242
_diffrn_reflns_theta_max 30.586
_diffrn_reflns_theta_min 1.797
_diffrn_source_current 30.0
_diffrn_source_power 1.5
_diffrn_source_voltage 50.0
_diffrn_standards_number 0
_exptl_absorpt_coefficient_mu 0.107
_exptl_absorpt_correction_T_max 0.7461
_exptl_absorpt_correction_T_min 0.6724
_exptl_absorpt_correction_type multi-scan
_exptl_absorpt_process_details
;
SADABS-2016/2 (Bruker,2016/2) was used for absorption correction.
wR2(int) was 0.0709 before and 0.0473 after correction.
The Ratio of minimum to maximum transmission is 0.9012.
The \l/2 correction factor is Not present.
;
_exptl_crystal_colour orange
_exptl_crystal_colour_primary orange
_exptl_crystal_density_diffrn 1.438
_exptl_crystal_description prism
_exptl_crystal_F_000 904
_exptl_crystal_size_max 0.22
_exptl_crystal_size_mid 0.16
_exptl_crystal_size_min 0.11
_refine_diff_density_max 0.229
_refine_diff_density_min -0.200
_refine_diff_density_rms 0.049
_refine_ls_abs_structure_details
;
 Flack x determined using 1539 quotients [(I+)-(I-)]/[(I+)+(I-)]
 (Parsons, Flack and Wagner, Acta Cryst. B69 (2013) 249-259).
;
_refine_ls_abs_structure_Flack -0.3(6)
_refine_ls_extinction_method none
_refine_ls_goodness_of_fit_ref 0.997
_refine_ls_hydrogen_treatment constr
_refine_ls_matrix_type full
_refine_ls_number_parameters 292
_refine_ls_number_reflns 6045
_refine_ls_number_restraints 1
_refine_ls_restrained_S_all 0.997
_refine_ls_R_factor_all 0.0822
_refine_ls_R_factor_gt 0.0460
_refine_ls_shift/su_max 0.000
_refine_ls_shift/su_mean 0.000
_refine_ls_structure_factor_coef Fsqd
_refine_ls_weighting_details 'w=1/[\s^2^(Fo^2^)+(0.0204P)^2^] where P=(Fo^2^+2Fc^2^)/3'
_refine_ls_weighting_scheme calc
_refine_ls_wR_factor_gt 0.0870
_refine_ls_wR_factor_ref 0.0972
_reflns_Friedel_coverage 0.910
_reflns_Friedel_fraction_full 0.995
_reflns_Friedel_fraction_max 0.972
_reflns_number_gt 4140
_reflns_number_total 6045
_reflns_threshold_expression 'I > 2\s(I)'
_cod_data_source_file d5ob01693b2.cif
_cod_data_source_block me95
_cod_depositor_comments 'Adding full bibliography for 7160933--7160935.cif.'
_cod_database_code 7160933
_shelx_shelxl_version_number 2018/3
_shelx_space_group_comment
;
The symmetry employed for this shelxl refinement is uniquely defined
by the following loop, which should always be used as a source of
symmetry information in preference to the above space-group names.
They are only intended as comments.
;
_shelx_estimated_absorpt_t_max 0.988
_shelx_estimated_absorpt_t_min 0.977
_olex2_refinement_description
;
1. Fixed Uiso
 At 1.2 times of:
  All C(H) groups, All C(H,H) groups
 At 1.5 times of:
  All C(H,H,H) groups
2.a Secondary CH2 refined with riding coordinates:
 C5(H5A,H5B)
2.b Aromatic/amide H refined with riding coordinates:
 C11(H11), C12(H12), C13(H13), C14(H14), C18(H18), C19(H19), C21(H21), C22(H22)
2.c Idealised Me refined as rotating group:
 C4(H4A,H4B,H4C), C16(H16A,H16B,H16C), C24(H24A,H24B,H24C)
;
_olex2_submission_special_instructions 'No special instructions were received'

loop_
_space_group_symop_operation_xyz
'x, y, z'
'-x, -y, z+1/2'
'x+1/2, -y+1/2, z'
'-x+1/2, y+1/2, z+1/2'

loop_
_atom_site_label
_atom_site_type_symbol
_atom_site_fract_x
_atom_site_fract_y
_atom_site_fract_z
_atom_site_U_iso_or_equiv
_atom_site_adp_type
_atom_site_occupancy
_atom_site_site_symmetry_order
_atom_site_calc_flag
_atom_site_refinement_flags_posn
_atom_site_refinement_flags_adp
_atom_site_refinement_flags_occupancy
_atom_site_disorder_assembly
_atom_site_disorder_group
O1 O 0.6080(2) 0.80935(9) 0.55173(12) 0.0226(4) Uani 1 1 d . . . . .
N1 N 0.5853(3) 0.68668(11) 0.59165(15) 0.0222(5) Uani 1 1 d . . . . .
C1 C 0.6363(3) 0.73398(14) 0.53019(16) 0.0201(6) Uani 1 1 d . . . . .
O2 O 0.3066(2) 0.69271(9) 0.87979(11) 0.0264(4) Uani 1 1 d . . . . .
C2 C 0.5161(3) 0.73229(14) 0.65958(16) 0.0201(5) Uani 1 1 d . . . . .
O3 O 0.3158(2) 0.56514(10) 0.89809(12) 0.0300(5) Uani 1 1 d . . . . .
C3 C 0.5299(3) 0.80760(14) 0.63522(17) 0.0222(6) Uani 1 1 d . . . . .
O4 O 0.9050(3) 0.58862(11) 0.15632(12) 0.0348(5) Uani 1 1 d . . . . .
C4 C 0.4766(4) 0.88261(15) 0.67342(18) 0.0286(6) Uani 1 1 d . . . . .
H4A H 0.567758 0.920614 0.662223 0.043 Uiso 1 1 calc R U . . .
H4B H 0.458532 0.877283 0.738200 0.043 Uiso 1 1 calc R U . . .
H4C H 0.368180 0.899401 0.645037 0.043 Uiso 1 1 calc R U . . .
O5 O 0.9381(3) 0.71470(11) 0.13262(13) 0.0374(5) Uani 1 1 d . . . . .
C5 C 0.3671(4) 0.74660(14) 0.81402(17) 0.0230(6) Uani 1 1 d . . . . .
H5A H 0.455975 0.781037 0.840109 0.028 Uiso 1 1 calc R U . . .
H5B H 0.269669 0.778049 0.791095 0.028 Uiso 1 1 calc R U . . .
O6 O 0.7194(2) 0.59474(10) 0.87760(11) 0.0264(4) Uani 1 1 d . . . . .
C6 C 0.4439(3) 0.69882(13) 0.74028(16) 0.0193(5) Uani 1 1 d . . . . .
O7 O 0.8058(2) 0.47259(10) 0.88467(12) 0.0298(4) Uani 1 1 d . . . . .
C7 C 0.4398(3) 0.62460(14) 0.76578(16) 0.0207(5) Uani 1 1 d . . . . .
C8 C 0.3517(3) 0.62047(15) 0.85354(16) 0.0231(6) Uani 1 1 d . . . . .
C9 C 0.5046(3) 0.55415(14) 0.72170(16) 0.0204(5) Uani 1 1 d . . . . .
C10 C 0.6289(3) 0.50700(14) 0.76279(17) 0.0218(6) Uani 1 1 d . . . . .
C11 C 0.6814(4) 0.43976(15) 0.72004(18) 0.0283(6) Uani 1 1 d . . . . .
H11 H 0.765927 0.407801 0.747588 0.034 Uiso 1 1 calc R U . . .
C12 C 0.6118(4) 0.41914(16) 0.63797(19) 0.0328(7) Uani 1 1 d . . . . .
H12 H 0.647453 0.372963 0.609700 0.039 Uiso 1 1 calc R U . . .
C13 C 0.4906(4) 0.46577(15) 0.59732(19) 0.0294(6) Uani 1 1 d . . . . .
H13 H 0.443977 0.452067 0.540529 0.035 Uiso 1 1 calc R U . . .
C14 C 0.4366(3) 0.53249(14) 0.63901(18) 0.0242(6) Uani 1 1 d . . . . .
H14 H 0.351993 0.563943 0.610793 0.029 Uiso 1 1 calc R U . . .
C15 C 0.7180(3) 0.53066(14) 0.84703(16) 0.0208(5) Uani 1 1 d . . . . .
C16 C 0.9186(3) 0.49281(16) 0.95863(19) 0.0296(7) Uani 1 1 d . . . . .
H16A H 1.006203 0.529546 0.938007 0.044 Uiso 1 1 calc R U . . .
H16B H 0.976358 0.446642 0.981202 0.044 Uiso 1 1 calc R U . . .
H16C H 0.849499 0.515941 1.006771 0.044 Uiso 1 1 calc R U . . .
C17 C 0.7102(4) 0.71539(14) 0.44297(17) 0.0213(6) Uani 1 1 d . . . . .
C18 C 0.7052(4) 0.63918(15) 0.41414(18) 0.0251(6) Uani 1 1 d . . . . .
H18 H 0.659390 0.600609 0.452380 0.030 Uiso 1 1 calc R U . . .
C19 C 0.7672(4) 0.61990(15) 0.32970(17) 0.0255(6) Uani 1 1 d . . . . .
H19 H 0.762880 0.568188 0.309922 0.031 Uiso 1 1 calc R U . . .
C20 C 0.8355(4) 0.67629(15) 0.27403(17) 0.0243(6) Uani 1 1 d . . . . .
C21 C 0.8431(4) 0.75161(15) 0.30352(18) 0.0253(6) Uani 1 1 d . . . . .
H21 H 0.891575 0.789862 0.265717 0.030 Uiso 1 1 calc R U . . .
C22 C 0.7809(4) 0.77162(14) 0.38718(18) 0.0252(6) Uani 1 1 d . . . . .
H22 H 0.786174 0.823377 0.406698 0.030 Uiso 1 1 calc R U . . .
C23 C 0.8947(4) 0.65338(17) 0.18278(17) 0.0270(6) Uani 1 1 d . . . . .
C24 C 0.9937(5) 0.69794(18) 0.04154(19) 0.0437(8) Uani 1 1 d . . . . .
H24A H 0.897189 0.674850 0.008207 0.066 Uiso 1 1 calc R U . . .
H24B H 1.091787 0.662170 0.043062 0.066 Uiso 1 1 calc R U . . .
H24C H 1.029523 0.745514 0.011919 0.066 Uiso 1 1 calc R U . . .

loop_
_atom_site_aniso_label
_atom_site_aniso_U_11
_atom_site_aniso_U_22
_atom_site_aniso_U_33
_atom_site_aniso_U_23
_atom_site_aniso_U_13
_atom_site_aniso_U_12
O1 0.0289(11) 0.0185(9) 0.0205(9) -0.0001(8) 0.0023(8) 0.0034(7)
N1 0.0263(13) 0.0221(11) 0.0184(10) 0.0000(9) 0.0018(9) 0.0030(10)
C1 0.0217(14) 0.0192(12) 0.0195(13) 0.0002(10) -0.0024(10) 0.0013(10)
O2 0.0324(11) 0.0243(10) 0.0224(9) -0.0021(8) 0.0066(8) -0.0011(8)
C2 0.0195(13) 0.0205(12) 0.0202(13) -0.0022(10) 0.0004(11) 0.0009(10)
O3 0.0362(12) 0.0279(10) 0.0260(11) 0.0038(9) 0.0078(9) -0.0053(8)
C3 0.0247(14) 0.0233(13) 0.0185(12) -0.0001(11) 0.0025(11) 0.0004(11)
O4 0.0425(13) 0.0341(12) 0.0280(11) -0.0077(9) 0.0035(9) 0.0006(9)
C4 0.0361(17) 0.0242(14) 0.0257(14) -0.0004(11) 0.0066(13) 0.0004(12)
O5 0.0539(14) 0.0398(12) 0.0187(9) -0.0002(9) 0.0080(10) -0.0011(10)
C5 0.0275(15) 0.0208(13) 0.0206(12) -0.0010(10) 0.0025(11) 0.0005(11)
O6 0.0332(12) 0.0202(9) 0.0260(10) 0.0015(8) -0.0042(9) -0.0019(8)
C6 0.0208(14) 0.0188(12) 0.0184(12) -0.0017(10) -0.0002(10) 0.0010(10)
O7 0.0350(12) 0.0235(10) 0.0308(10) 0.0010(9) -0.0077(9) 0.0033(8)
C7 0.0222(14) 0.0220(12) 0.0177(12) -0.0016(10) 0.0004(11) 0.0005(10)
C8 0.0230(15) 0.0261(14) 0.0203(13) -0.0040(11) 0.0005(11) -0.0014(11)
C9 0.0228(14) 0.0179(12) 0.0205(13) 0.0001(10) 0.0051(11) -0.0028(10)
C10 0.0257(15) 0.0173(12) 0.0225(13) 0.0011(10) 0.0048(11) -0.0024(10)
C11 0.0329(17) 0.0240(14) 0.0278(15) -0.0009(12) 0.0010(13) 0.0018(12)
C12 0.0376(18) 0.0301(15) 0.0308(16) -0.0099(12) 0.0030(14) 0.0041(13)
C13 0.0336(17) 0.0313(15) 0.0233(13) -0.0063(12) -0.0001(13) -0.0016(13)
C14 0.0257(15) 0.0232(13) 0.0237(13) -0.0003(11) 0.0022(12) -0.0005(11)
C15 0.0232(15) 0.0188(13) 0.0204(12) 0.0047(10) 0.0047(11) -0.0008(10)
C16 0.0293(17) 0.0337(16) 0.0257(14) 0.0035(12) -0.0044(13) 0.0029(12)
C17 0.0236(15) 0.0224(13) 0.0178(12) 0.0006(10) -0.0004(11) 0.0014(11)
C18 0.0302(16) 0.0227(13) 0.0224(13) 0.0027(11) 0.0005(12) 0.0006(11)
C19 0.0301(17) 0.0209(13) 0.0256(15) -0.0013(11) 0.0003(12) 0.0002(12)
C20 0.0257(15) 0.0283(14) 0.0189(13) -0.0023(11) -0.0019(11) 0.0019(11)
C21 0.0305(16) 0.0263(15) 0.0192(13) 0.0036(11) 0.0020(11) -0.0025(12)
C22 0.0305(16) 0.0209(12) 0.0242(13) -0.0005(11) 0.0019(12) 0.0003(11)
C23 0.0280(16) 0.0346(17) 0.0185(13) 0.0013(12) -0.0027(11) -0.0021(13)
C24 0.055(2) 0.057(2) 0.0186(14) 0.0001(15) 0.0091(14) 0.0009(17)

loop_
_atom_type_symbol
_atom_type_description
_atom_type_scat_dispersion_real
_atom_type_scat_dispersion_imag
_atom_type_scat_source
C C 0.0033 0.0016 'International Tables Vol C Tables 4.2.6.8 and 6.1.1.4'
H H 0.0000 0.0000 'International Tables Vol C Tables 4.2.6.8 and 6.1.1.4'
N N 0.0061 0.0033 'International Tables Vol C Tables 4.2.6.8 and 6.1.1.4'
O O 0.0106 0.0060 'International Tables Vol C Tables 4.2.6.8 and 6.1.1.4'

loop_
_geom_angle_atom_site_label_1
_geom_angle_atom_site_label_2
_geom_angle_atom_site_label_3
_geom_angle
_geom_angle_site_symmetry_1
_geom_angle_site_symmetry_3
_geom_angle_publ_flag
C1 O1 C3 104.99(18) . . ?
C1 N1 C2 105.41(19) . . ?
O1 C1 C17 119.0(2) . . ?
N1 C1 O1 113.5(2) . . ?
N1 C1 C17 127.5(2) . . ?
C8 O2 C5 109.07(19) . . ?
N1 C2 C6 121.3(2) . . ?
C3 C2 N1 109.0(2) . . ?
C3 C2 C6 129.6(2) . . ?
O1 C3 C4 116.5(2) . . ?
C2 C3 O1 107.1(2) . . ?
C2 C3 C4 136.4(3) . . ?
C3 C4 H4A 109.5 . . ?
C3 C4 H4B 109.5 . . ?
C3 C4 H4C 109.5 . . ?
H4A C4 H4B 109.5 . . ?
H4A C4 H4C 109.5 . . ?
H4B C4 H4C 109.5 . . ?
C23 O5 C24 115.6(2) . . ?
O2 C5 H5A 110.7 . . ?
O2 C5 H5B 110.7 . . ?
O2 C5 C6 105.29(19) . . ?
H5A C5 H5B 108.8 . . ?
C6 C5 H5A 110.7 . . ?
C6 C5 H5B 110.7 . . ?
C2 C6 C5 122.4(2) . . ?
C7 C6 C2 129.0(2) . . ?
C7 C6 C5 108.5(2) . . ?
C15 O7 C16 115.9(2) . . ?
C6 C7 C8 107.9(2) . . ?
C6 C7 C9 131.6(2) . . ?
C8 C7 C9 120.5(2) . . ?
O2 C8 C7 109.0(2) . . ?
O3 C8 O2 121.6(2) . . ?
O3 C8 C7 129.3(2) . . ?
C10 C9 C7 121.5(2) . . ?
C14 C9 C7 119.5(2) . . ?
C14 C9 C10 118.9(2) . . ?
C9 C10 C15 121.3(2) . . ?
C11 C10 C9 119.4(2) . . ?
C11 C10 C15 119.0(2) . . ?
C10 C11 H11 119.6 . . ?
C12 C11 C10 120.7(3) . . ?
C12 C11 H11 119.6 . . ?
C11 C12 H12 120.1 . . ?
C13 C12 C11 119.8(3) . . ?
C13 C12 H12 120.1 . . ?
C12 C13 H13 119.9 . . ?
C12 C13 C14 120.2(3) . . ?
C14 C13 H13 119.9 . . ?
C9 C14 H14 119.5 . . ?
C13 C14 C9 120.9(3) . . ?
C13 C14 H14 119.5 . . ?
O6 C15 O7 122.5(2) . . ?
O6 C15 C10 125.4(2) . . ?
O7 C15 C10 112.0(2) . . ?
O7 C16 H16A 109.5 . . ?
O7 C16 H16B 109.5 . . ?
O7 C16 H16C 109.5 . . ?
H16A C16 H16B 109.5 . . ?
H16A C16 H16C 109.5 . . ?
H16B C16 H16C 109.5 . . ?
C18 C17 C1 118.4(2) . . ?
C22 C17 C1 121.8(2) . . ?
C22 C17 C18 119.7(2) . . ?
C17 C18 H18 120.0 . . ?
C19 C18 C17 120.0(2) . . ?
C19 C18 H18 120.0 . . ?
C18 C19 H19 120.0 . . ?
C18 C19 C20 120.0(2) . . ?
C20 C19 H19 120.0 . . ?
C19 C20 C23 118.1(2) . . ?
C21 C20 C19 119.8(2) . . ?
C21 C20 C23 122.1(2) . . ?
C20 C21 H21 119.6 . . ?
C22 C21 C20 120.8(3) . . ?
C22 C21 H21 119.6 . . ?
C17 C22 H22 120.2 . . ?
C21 C22 C17 119.7(2) . . ?
C21 C22 H22 120.2 . . ?
O4 C23 O5 123.3(2) . . ?
O4 C23 C20 125.0(3) . . ?
O5 C23 C20 111.7(2) . . ?
O5 C24 H24A 109.5 . . ?
O5 C24 H24B 109.5 . . ?
O5 C24 H24C 109.5 . . ?
H24A C24 H24B 109.5 . . ?
H24A C24 H24C 109.5 . . ?
H24B C24 H24C 109.5 . . ?

loop_
_geom_bond_atom_site_label_1
_geom_bond_atom_site_label_2
_geom_bond_distance
_geom_bond_site_symmetry_2
_geom_bond_publ_flag
O1 C1 1.372(3) . ?
O1 C3 1.382(3) . ?
N1 C1 1.294(3) . ?
N1 C2 1.394(3) . ?
C1 C17 1.456(3) . ?
O2 C5 1.436(3) . ?
O2 C8 1.365(3) . ?
C2 C3 1.368(3) . ?
C2 C6 1.448(3) . ?
O3 C8 1.204(3) . ?
C3 C4 1.485(3) . ?
O4 C23 1.200(3) . ?
C4 H4A 0.9800 . ?
C4 H4B 0.9800 . ?
C4 H4C 0.9800 . ?
O5 C23 1.348(3) . ?
O5 C24 1.453(3) . ?
C5 H5A 0.9900 . ?
C5 H5B 0.9900 . ?
C5 C6 1.501(3) . ?
O6 C15 1.208(3) . ?
C6 C7 1.350(3) . ?
O7 C15 1.341(3) . ?
O7 C16 1.447(3) . ?
C7 C8 1.475(3) . ?
C7 C9 1.481(3) . ?
C9 C10 1.403(3) . ?
C9 C14 1.391(4) . ?
C10 C11 1.395(4) . ?
C10 C15 1.489(3) . ?
C11 H11 0.9500 . ?
C11 C12 1.383(4) . ?
C12 H12 0.9500 . ?
C12 C13 1.378(4) . ?
C13 H13 0.9500 . ?
C13 C14 1.384(3) . ?
C14 H14 0.9500 . ?
C16 H16A 0.9800 . ?
C16 H16B 0.9800 . ?
C16 H16C 0.9800 . ?
C17 C18 1.398(3) . ?
C17 C22 1.397(4) . ?
C18 H18 0.9500 . ?
C18 C19 1.387(4) . ?
C19 H19 0.9500 . ?
C19 C20 1.391(3) . ?
C20 C21 1.387(4) . ?
C20 C23 1.489(4) . ?
C21 H21 0.9500 . ?
C21 C22 1.381(4) . ?
C22 H22 0.9500 . ?
C24 H24A 0.9800 . ?
C24 H24B 0.9800 . ?
C24 H24C 0.9800 . ?

loop_
_geom_torsion_atom_site_label_1
_geom_torsion_atom_site_label_2
_geom_torsion_atom_site_label_3
_geom_torsion_atom_site_label_4
_geom_torsion
_geom_torsion_site_symmetry_1
_geom_torsion_site_symmetry_2
_geom_torsion_site_symmetry_3
_geom_torsion_site_symmetry_4
_geom_torsion_publ_flag
O1 C1 C17 C18 -166.9(2) . . . . ?
O1 C1 C17 C22 11.4(4) . . . . ?
N1 C1 C17 C18 10.1(4) . . . . ?
N1 C1 C17 C22 -171.6(3) . . . . ?
N1 C2 C3 O1 0.0(3) . . . . ?
N1 C2 C3 C4 176.7(3) . . . . ?
N1 C2 C6 C5 -179.5(2) . . . . ?
N1 C2 C6 C7 4.3(4) . . . . ?
C1 O1 C3 C2 0.3(3) . . . . ?
C1 O1 C3 C4 -177.2(2) . . . . ?
C1 N1 C2 C3 -0.3(3) . . . . ?
C1 N1 C2 C6 179.5(2) . . . . ?
C1 C17 C18 C19 177.1(2) . . . . ?
C1 C17 C22 C21 -177.4(3) . . . . ?
O2 C5 C6 C2 178.5(2) . . . . ?
O2 C5 C6 C7 -4.6(3) . . . . ?
C2 N1 C1 O1 0.5(3) . . . . ?
C2 N1 C1 C17 -176.6(2) . . . . ?
C2 C6 C7 C8 -180.0(2) . . . . ?
C2 C6 C7 C9 -0.3(5) . . . . ?
C3 O1 C1 N1 -0.5(3) . . . . ?
C3 O1 C1 C17 176.9(2) . . . . ?
C3 C2 C6 C5 0.4(4) . . . . ?
C3 C2 C6 C7 -175.8(3) . . . . ?
C5 O2 C8 O3 179.7(2) . . . . ?
C5 O2 C8 C7 -2.1(3) . . . . ?
C5 C6 C7 C8 3.4(3) . . . . ?
C5 C6 C7 C9 -176.9(3) . . . . ?
C6 C2 C3 O1 -179.8(2) . . . . ?
C6 C2 C3 C4 -3.1(5) . . . . ?
C6 C7 C8 O2 -0.9(3) . . . . ?
C6 C7 C8 O3 177.1(3) . . . . ?
C6 C7 C9 C10 120.4(3) . . . . ?
C6 C7 C9 C14 -61.9(4) . . . . ?
C7 C9 C10 C11 177.7(2) . . . . ?
C7 C9 C10 C15 -8.0(4) . . . . ?
C7 C9 C14 C13 -178.0(2) . . . . ?
C8 O2 C5 C6 4.0(3) . . . . ?
C8 C7 C9 C10 -59.9(3) . . . . ?
C8 C7 C9 C14 117.8(3) . . . . ?
C9 C7 C8 O2 179.4(2) . . . . ?
C9 C7 C8 O3 -2.6(4) . . . . ?
C9 C10 C11 C12 -0.2(4) . . . . ?
C9 C10 C15 O6 -14.8(4) . . . . ?
C9 C10 C15 O7 168.0(2) . . . . ?
C10 C9 C14 C13 -0.3(4) . . . . ?
C10 C11 C12 C13 0.7(4) . . . . ?
C11 C10 C15 O6 159.5(3) . . . . ?
C11 C10 C15 O7 -17.7(3) . . . . ?
C11 C12 C13 C14 -1.0(4) . . . . ?
C12 C13 C14 C9 0.8(4) . . . . ?
C14 C9 C10 C11 0.0(4) . . . . ?
C14 C9 C10 C15 174.3(2) . . . . ?
C15 C10 C11 C12 -174.7(2) . . . . ?
C16 O7 C15 O6 -6.7(3) . . . . ?
C16 O7 C15 C10 170.6(2) . . . . ?
C17 C18 C19 C20 0.5(4) . . . . ?
C18 C17 C22 C21 0.9(4) . . . . ?
C18 C19 C20 C21 0.6(4) . . . . ?
C18 C19 C20 C23 -177.9(2) . . . . ?
C19 C20 C21 C22 -1.0(4) . . . . ?
C19 C20 C23 O4 -8.2(4) . . . . ?
C19 C20 C23 O5 172.6(2) . . . . ?
C20 C21 C22 C17 0.3(4) . . . . ?
C21 C20 C23 O4 173.4(3) . . . . ?
C21 C20 C23 O5 -5.9(4) . . . . ?
C22 C17 C18 C19 -1.3(4) . . . . ?
C23 C20 C21 C22 177.4(3) . . . . ?
C24 O5 C23 O4 2.1(4) . . . . ?
C24 O5 C23 C20 -178.6(2) . . . . ?
